data_7110565
loop_
_publ_author_name
'M\"uller, Achim'
'Fedin, Vladimir P.'
'Kuhlmann, Christoph'
'B\"ogge, Hartmut'
'Hauptfleisch, Bj\"orn'
'Fenske, Heinz-Dieter'
'Baum, Gerhard'

_publ_section_title
;
 &#x2018;Adding&#x2019; stable functional complementary, nucleophilic and
 electrophilic clusters: a synthetic route to
 [{(SiW11O39)Mo3S4(H2O)3(\m-OH)}2]10&#x2212; and
 [{(P2W17O61)Mo3S4(H2O)3(\m-OH)}2]14&#x2212; as examples
;
_journal_coden_ASTM CHCOFS
_journal_issue 13
_journal_name_full
;
 Chemical Communications (Cambridge, United Kingdom)
;
_journal_page_first 1189
_journal_page_last 1190
_journal_paper_doi 10.1039/a903170g
_journal_year 1999
_chemical_formula_sum 'C20 H134 Mo6 N10 O106 S8 Si2 W22'
_chemical_formula_weight 7144.37
_space_group_IT_number 12
_symmetry_cell_setting monoclinic
_symmetry_space_group_name_Hall '-C 2y'
_symmetry_space_group_name_H-M 'C 1 2/m 1'
_atom_sites_solution_hydrogens none
_atom_sites_solution_primary direct
_atom_sites_solution_secondary difmap
_audit_creation_method SHELXL-97
_cell_angle_alpha 90.00
_cell_angle_beta 97.24(3)
_cell_angle_gamma 90.00
_cell_formula_units_Z 4
_cell_length_a 24.820(5)
_cell_length_b 20.980(4)
_cell_length_c 26.870(5)
_cell_measurement_temperature 293(2)
_cell_volume 13880(5)
_computing_molecular_graphics 'Crystal Impact: DIAMOND; Bruker AXS: SHELXTL'
_computing_publication_material 'SHELXL-97 (Sheldrick, 1997)'
_computing_structure_refinement 'SHELXL-97 (Sheldrick, 1997)'
_computing_structure_solution 'SHELXS-86 (Sheldrick, 1986)'
_diffrn_ambient_temperature 200(2)
_diffrn_measured_fraction_theta_full 0.479
_diffrn_measured_fraction_theta_max 0.479
_diffrn_measurement_device_type 'Stoe IPDS'
_diffrn_radiation_monochromator graphite
_diffrn_radiation_source 'fine-focus sealed tube'
_diffrn_radiation_type MoK\a
_diffrn_radiation_wavelength 0.71073
_diffrn_reflns_av_R_equivalents 0.0901
_diffrn_reflns_av_sigmaI/netI 0.0875
_diffrn_reflns_limit_h_max 31
_diffrn_reflns_limit_h_min -31
_diffrn_reflns_limit_k_max 25
_diffrn_reflns_limit_k_min -22
_diffrn_reflns_limit_l_max 34
_diffrn_reflns_limit_l_min -28
_diffrn_reflns_number 46509
_diffrn_reflns_theta_full 26.90
_diffrn_reflns_theta_max 26.90
_diffrn_reflns_theta_min 2.39
_diffrn_standards_decay_% 0
_exptl_absorpt_coefficient_mu 18.905
_exptl_absorpt_correction_type multi-scan
_exptl_crystal_density_diffrn 3.419
_exptl_crystal_density_method 'not measured'
_exptl_crystal_F_000 12832
_refine_diff_density_max 3.285
_refine_diff_density_min -2.695
_refine_diff_density_rms 0.369
_refine_ls_extinction_method none
_refine_ls_goodness_of_fit_ref 0.903
_refine_ls_hydrogen_treatment none
_refine_ls_matrix_type full
_refine_ls_number_parameters 710
_refine_ls_number_reflns 14784
_refine_ls_number_restraints 3
_refine_ls_restrained_S_all 0.903
_refine_ls_R_factor_all 0.0888
_refine_ls_R_factor_gt 0.0505
_refine_ls_shift/su_max 0.032
_refine_ls_shift/su_mean 0.001
_refine_ls_structure_factor_coef Fsqd
_refine_ls_weighting_details 'w=1/[\s^2^(Fo^2^)+(0.0747P)^2^+0.0000P] where P=(Fo^2^+2Fc^2^)/3'
_refine_ls_weighting_scheme calc
_refine_ls_wR_factor_gt 0.1141
_refine_ls_wR_factor_ref 0.1301
_reflns_number_gt 9300
_reflns_number_total 14784
_reflns_threshold_expression >2sigma(I)
_cod_data_source_file 903170gsup1.cif
_cod_data_source_block m17
_cod_depositor_comments
;
The following automatic conversions were performed:

'_refine_ls_weighting_scheme' value 'calc
w=1/[\s^2^(Fo^2^)+(0.0747P)^2^+0.0000P] where P=(Fo^2^+2Fc^2^)/3' was
changed to 'calc'. New tag '_refine_ls_weighting_details' was
created. The value of the new tag was set to
'w=1/[\s^2^(Fo^2^)+(0.0747P)^2^+0.0000P] where P=(Fo^2^+2Fc^2^)/3'.

Automatic conversion script
Id: cif_fix_values 3143 2015-03-26 13:38:13Z robertas 
;
_cod_original_sg_symbol_H-M C2/m
_cod_database_code 7110565

loop_
_symmetry_equiv_pos_as_xyz
'x, y, z'
'-x, y, -z'
'x+1/2, y+1/2, z'
'-x+1/2, y+1/2, -z'
'-x, -y, -z'
'x, -y, z'
'-x+1/2, -y+1/2, -z'
'x+1/2, -y+1/2, z'

loop_
_atom_site_label
_atom_site_type_symbol
_atom_site_fract_x
_atom_site_fract_y
_atom_site_fract_z
_atom_site_U_iso_or_equiv
_atom_site_adp_type
_atom_site_occupancy
_atom_site_calc_flag
_atom_site_refinement_flags
W1 W -0.16672(2) 0.41160(3) 0.23091(2) 0.02656(14) Uani 1 d .
W2 W -0.08675(2) 0.41958(3) 0.077848(19) 0.02578(14) Uani 1 d .
W3 W -0.22763(2) 0.42018(3) 0.00665(2) 0.02806(14) Uani 1 d .
W4 W -0.29871(2) 0.41138(3) 0.17377(2) 0.03042(15) Uani 1 d .
W5 W 0.10563(2) 0.41155(3) 0.42182(2) 0.02858(14) Uani 1 d .
W6 W -0.32870(3) 0.5000 0.05386(3) 0.0293(2) Uani 1 d S
W7 W -0.20088(3) 0.33039(3) 0.12438(2) 0.02934(15) Uani 1 d .
W8 W 0.20360(3) 0.41120(4) 0.52384(2) 0.03336(16) Uani 1 d .
W9 W 0.23352(3) 0.42033(4) 0.30055(2) 0.0433(2) Uani 1 d .
W10 W 0.22192(3) 0.33164(4) 0.41904(2) 0.04042(18) Uani 1 d .
W11 W 0.34728(3) 0.42063(5) 0.40765(3) 0.0526(2) Uani 1 d .
W12 W 0.33191(4) 0.5000 0.51446(3) 0.0437(3) Uani 1 d S
Mo1 Mo 0.07889(5) 0.40415(7) 0.27773(4) 0.0301(3) Uani 1 d .
Mo2 Mo 0.05849(5) 0.30615(7) 0.21031(5) 0.0303(3) Uani 1 d .
Mo3 Mo -0.01519(5) 0.40406(7) 0.21158(4) 0.0264(3) Uani 1 d .
S1 S -0.00831(16) 0.4161(2) 0.29711(14) 0.0358(9) Uani 1 d .
S2 S 0.07320(15) 0.4132(2) 0.19091(13) 0.0319(9) Uani 1 d .
S3 S -0.03300(16) 0.2967(2) 0.21064(15) 0.0348(9) Uani 1 d .
S4 S 0.08561(17) 0.2970(2) 0.29420(14) 0.0372(9) Uani 1 d .
Si1 Si -0.1943(2) 0.5000 0.12088(18) 0.0221(11) Uani 1 d S
Si2 Si 0.2237(2) 0.5000 0.41222(19) 0.0295(14) Uani 1 d S
O1 O -0.1007(4) 0.4200(5) 0.2125(4) 0.027(2) Uani 1 d .
O2 O -0.1768(5) 0.5000 0.2431(5) 0.026(3) Uani 1 d S
O3 O -0.2499(4) 0.4002(6) 0.2318(4) 0.033(2) Uani 1 d .
O4 O -0.1754(4) 0.3306(5) 0.1941(3) 0.029(2) Uani 1 d .
O5 O -0.2082(4) 0.4370(5) 0.1521(3) 0.026(2) Uani 1 d .
O6 O -0.1529(6) 0.3836(6) 0.2915(4) 0.048(3) Uani 1 d .
O7 O -0.0400(4) 0.4106(6) 0.1322(4) 0.032(2) Uani 1 d .
O8 O -0.1548(4) 0.4267(5) 0.0265(3) 0.029(2) Uani 1 d .
O9 O -0.0610(6) 0.5000 0.0539(5) 0.026(3) Uani 1 d S
O10 O -0.1355(4) 0.3616(6) 0.1065(4) 0.032(2) Uani 1 d .
O11 O -0.1311(5) 0.5000 0.1120(4) 0.024(3) Uani 1 d S
O12 O -0.0571(4) 0.3712(6) 0.0369(4) 0.039(3) Uani 1 d .
O13 O -0.2340(6) 0.5000 0.0674(5) 0.030(3) Uani 1 d S
O14 O -0.2337(4) 0.3624(5) 0.0603(3) 0.028(2) Uani 1 d .
O15 O -0.2298(6) 0.5000 -0.0298(5) 0.032(3) Uani 1 d S
O16 O -0.3062(4) 0.4367(6) 0.0102(4) 0.036(3) Uani 1 d .
O17 O -0.2337(5) 0.3699(6) -0.0446(4) 0.040(3) Uani 1 d .
O18 O -0.2734(4) 0.3350(5) 0.1447(4) 0.033(2) Uani 1 d .
O19 O -0.3032(6) 0.5000 0.1891(6) 0.037(4) Uani 1 d S
O20 O -0.3583(4) 0.3828(6) 0.1929(4) 0.042(3) Uani 1 d .
O21 O -0.3232(4) 0.4369(6) 0.1054(3) 0.029(2) Uani 1 d .
O22 O 0.0968(6) 0.5000 0.4352(5) 0.031(3) Uani 1 d S
O23 O 0.1320(5) 0.4010(6) 0.4972(4) 0.035(3) Uani 1 d .
O24 O 0.1454(4) 0.3313(6) 0.4164(4) 0.035(3) Uani 1 d .
O25 O 0.0419(5) 0.3814(6) 0.4289(4) 0.041(3) Uani 1 d .
O26 O 0.1973(4) 0.4377(6) 0.4345(3) 0.030(2) Uani 1 d .
O27 O 0.1036(4) 0.4205(6) 0.3561(3) 0.034(3) Uani 1 d .
O28 O -0.3965(6) 0.5000 0.0342(6) 0.042(4) Uani 1 d S
O29 O -0.1980(5) 0.2505(6) 0.1127(4) 0.040(3) Uani 1 d .
O30 O 0.1892(5) 0.5000 0.5314(5) 0.029(3) Uani 1 d S
O31 O 0.2794(4) 0.4389(6) 0.5251(4) 0.040(3) Uani 1 d .
O32 O 0.2249(5) 0.3352(6) 0.4917(3) 0.038(3) Uani 1 d .
O33 O 0.2023(5) 0.3829(6) 0.5838(4) 0.044(3) Uani 1 d .
O34 O 0.1646(5) 0.4110(6) 0.2750(4) 0.038(3) Uani 1 d .
O35 O 0.3062(4) 0.4266(7) 0.3465(4) 0.044(3) Uani 1 d .
O36 O 0.2127(5) 0.5000 0.3515(5) 0.037(4) Uani 1 d S
O37 O 0.2207(4) 0.3612(6) 0.3532(4) 0.039(3) Uani 1 d .
O38 O 0.2503(6) 0.5000 0.2697(6) 0.051(5) Uani 1 d S
O39 O 0.2641(6) 0.3733(9) 0.2604(4) 0.069(5) Uani 1 d .
O40 O 0.2953(5) 0.3626(7) 0.4297(4) 0.043(3) Uani 1 d .
O41 O 0.2325(5) 0.2520(7) 0.4127(4) 0.053(4) Uani 1 d .
O42 O 0.2895(6) 0.5000 0.4319(6) 0.042(4) Uani 1 d S
O43 O 0.3842(6) 0.5000 0.3984(6) 0.063(6) Uani 1 d S
O44 O 0.3690(5) 0.4374(8) 0.4792(4) 0.054(4) Uani 1 d .
O45 O 0.3994(5) 0.3710(9) 0.3979(5) 0.070(5) Uani 1 d .
O46 O 0.3713(7) 0.5000 0.5714(6) 0.054(5) Uani 1 d S
O47 O 0.0928(6) 0.5000 0.2842(6) 0.044(4) Uani 1 d S
O48 O 0.0500(5) 0.2887(6) 0.1299(4) 0.043(3) Uani 1 d .
O49 O 0.0584(5) 0.2012(6) 0.2067(5) 0.049(3) Uani 1 d .
O50 O 0.1439(5) 0.2874(7) 0.1969(4) 0.050(3) Uani 1 d .
O51 O -0.0263(6) 0.5000 0.1992(5) 0.027(3) Uani 1 d S
O52 O 0.3776(12) 0.4347(15) 0.0766(10) 0.141(9) Uiso 1 d .
O53 O 0.0859(5) 0.3764(7) 0.0676(5) 0.052(3) Uiso 1 d .
O54 O 0.1742(7) 0.3082(10) 0.1078(6) 0.084(5) Uiso 1 d .
O55 O -0.065(2) 0.340(3) 0.441(2) 0.139(18) Uiso 0.50 d P
O56 O -0.248(3) 0.0000 0.144(3) 0.14(3) Uiso 0.50 d SP
O57 O 0.532(6) 0.5000 0.150(5) 0.24(5) Uiso 0.50 d SP
O58 O 0.473(6) 0.5000 0.345(6) 0.28(7) Uiso 0.50 d SP
O59 O 0.478(2) 0.411(3) 0.047(2) 0.22(2) Uiso 0.75 d P
O60 O -0.223(3) 0.132(4) 0.161(3) 0.18(2) Uiso 0.50 d P
O61 O 0.0539(8) 0.5000 0.0539(7) 0.056(5) Uiso 1 d S
O62 O 0.224(2) 0.243(3) 0.2587(18) 0.127(16) Uiso 0.50 d P
O63 O 0.3887(18) 0.377(2) 0.2354(17) 0.117(15) Uiso 0.50 d P
O64 O 0.341(2) 0.284(2) 0.2386(18) 0.197(19) Uiso 0.75 d P
O65 O 0.0000 0.2639(15) 0.0000 0.026(6) Uiso 0.50 d SP
O66 O 0.3761(17) 0.5000 0.2671(15) 0.153(15) Uiso 1 d S
O67 O 0.2234(14) 0.1377(19) 0.3265(12) 0.079(9) Uiso 0.50 d P
O68 O 0.4622(13) 0.2723(17) 0.0923(11) 0.125(10) Uiso 0.80 d P
O69 O 0.5000 0.453(6) 0.0000 0.17(4) Uiso 0.40 d SP
O70 O 0.0245(14) 0.1288(19) 0.2863(12) 0.132(11) Uiso 0.75 d P
O71 O 0.0000 0.229(11) 0.5000 0.37(10) Uiso 0.50 d SP
O72 O 0.3890(12) 0.3333(16) 0.1386(11) 0.111(9) Uiso 0.75 d P
O73 O 0.197(9) 0.0000 0.321(8) 0.40(11) Uiso 0.50 d SP
N1 N 0.1564(7) 0.1950(9) 0.0482(6) 0.055(4) Uiso 1 d .
N2 N 0.1592(8) 0.1870(11) 0.4723(7) 0.067(5) Uiso 1 d .
N3 N 0.401(3) 0.216(3) 0.352(2) 0.26(3) Uiso 1 d .
N4 N 0.430(4) 0.0000 0.406(4) 0.34(6) Uiso 1 d SD
C1 C 0.1642(10) 0.2258(13) -0.0013(9) 0.070(6) Uiso 1 d .
C2 C 0.1003(13) 0.1754(17) 0.0519(11) 0.095(9) Uiso 1 d .
C3 C 0.1287(12) 0.2301(17) 0.5033(11) 0.091(8) Uiso 1 d .
C4 C 0.1240(16) 0.170(2) 0.4251(14) 0.121(12) Uiso 1 d .
C5 C 0.4552(18) 0.239(2) 0.3423(16) 0.137(14) Uiso 1 d .
C6 C 0.330(3) 0.244(4) 0.346(3) 0.24(3) Uiso 1 d .
C7 C 0.467(4) 0.0000 0.450(4) 0.24(4) Uiso 1 d SD
C8 C 0.383(2) 0.0000 0.3668(19) 0.112(15) Uiso 1 d SD

loop_
_atom_site_aniso_label
_atom_site_aniso_U_11
_atom_site_aniso_U_22
_atom_site_aniso_U_33
_atom_site_aniso_U_23
_atom_site_aniso_U_13
_atom_site_aniso_U_12
W1 0.0342(3) 0.0216(4) 0.0245(3) 0.0024(2) 0.0061(2) 0.0001(2)
W2 0.0260(3) 0.0286(4) 0.0227(3) -0.0028(2) 0.0025(2) 0.0032(2)
W3 0.0276(3) 0.0315(4) 0.0248(3) -0.0049(2) 0.0018(2) -0.0005(2)
W4 0.0313(3) 0.0285(4) 0.0329(3) 0.0019(3) 0.0099(2) -0.0056(3)
W5 0.0304(3) 0.0298(4) 0.0256(3) 0.0003(2) 0.0037(2) 0.0022(2)
W6 0.0239(4) 0.0306(6) 0.0336(4) 0.000 0.0038(3) 0.000
W7 0.0370(3) 0.0205(4) 0.0310(3) -0.0028(2) 0.0058(2) -0.0032(2)
W8 0.0394(3) 0.0380(5) 0.0225(3) 0.0015(3) 0.0034(2) 0.0049(3)
W9 0.0323(3) 0.0757(6) 0.0222(3) -0.0067(3) 0.0044(2) 0.0106(3)
W10 0.0453(4) 0.0453(5) 0.0295(3) -0.0054(3) 0.0002(3) 0.0190(3)
W11 0.0284(3) 0.0950(8) 0.0341(3) -0.0042(4) 0.0027(3) 0.0164(4)
W12 0.0310(5) 0.0710(9) 0.0274(4) 0.000 -0.0031(3) 0.000
Mo1 0.0339(7) 0.0310(9) 0.0239(6) -0.0009(5) -0.0020(5) 0.0047(6)
Mo2 0.0318(6) 0.0305(9) 0.0285(6) -0.0007(5) 0.0038(5) 0.0057(6)
Mo3 0.0284(6) 0.0243(8) 0.0259(6) -0.0002(5) 0.0007(5) 0.0037(5)
S1 0.040(2) 0.038(3) 0.0290(17) -0.0038(16) 0.0023(15) 0.0103(18)
S2 0.0311(18) 0.036(3) 0.0272(17) 0.0027(16) -0.0014(14) -0.0022(16)
S3 0.033(2) 0.027(3) 0.045(2) 0.0020(17) 0.0055(16) 0.0037(16)
S4 0.044(2) 0.034(3) 0.0332(19) 0.0055(17) 0.0006(16) 0.0116(18)
Si1 0.026(3) 0.022(3) 0.019(2) 0.000 0.0030(19) 0.000
Si2 0.020(3) 0.048(4) 0.020(2) 0.000 0.001(2) 0.000
O1 0.021(5) 0.022(7) 0.038(5) 0.000(4) 0.006(4) 0.005(4)
O2 0.031(7) 0.020(9) 0.027(7) 0.000 0.004(5) 0.000
O3 0.041(6) 0.027(7) 0.035(5) 0.002(5) 0.017(4) -0.004(5)
O4 0.039(6) 0.025(7) 0.025(5) -0.002(4) 0.005(4) 0.001(4)
O5 0.026(5) 0.019(6) 0.033(5) -0.005(4) 0.003(4) -0.007(4)
O6 0.083(9) 0.026(8) 0.034(6) 0.011(5) 0.000(6) 0.003(6)
O7 0.025(5) 0.037(8) 0.033(5) -0.007(5) -0.003(4) 0.003(4)
O8 0.025(5) 0.033(7) 0.030(5) -0.009(4) 0.008(4) 0.001(4)
O9 0.032(7) 0.012(9) 0.034(7) 0.000 0.007(6) 0.000
O10 0.033(5) 0.026(7) 0.036(5) 0.005(5) 0.003(4) 0.005(5)
O11 0.021(6) 0.036(10) 0.015(6) 0.000 0.006(5) 0.000
O12 0.035(6) 0.052(9) 0.030(5) -0.005(5) 0.007(4) 0.005(5)
O13 0.043(8) 0.027(10) 0.017(6) 0.000 -0.003(6) 0.000
O14 0.030(5) 0.029(7) 0.023(4) -0.004(4) -0.002(4) -0.004(4)
O15 0.041(8) 0.028(10) 0.027(7) 0.000 0.005(6) 0.000
O16 0.023(5) 0.046(8) 0.038(6) -0.002(5) 0.001(4) 0.001(5)
O17 0.047(7) 0.038(8) 0.034(5) -0.015(5) 0.000(5) 0.008(5)
O18 0.037(6) 0.023(7) 0.038(5) -0.006(5) 0.006(4) -0.007(5)
O19 0.042(9) 0.031(11) 0.042(8) 0.000 0.024(7) 0.000
O20 0.030(6) 0.037(8) 0.061(7) 0.006(6) 0.018(5) -0.006(5)
O21 0.023(5) 0.036(7) 0.027(5) -0.006(4) -0.002(4) -0.009(4)
O22 0.027(7) 0.029(10) 0.037(8) 0.000 0.001(6) 0.000
O23 0.049(7) 0.027(7) 0.029(5) 0.004(4) 0.010(5) 0.015(5)
O24 0.043(6) 0.033(8) 0.030(5) -0.001(5) 0.004(4) 0.016(5)
O25 0.043(6) 0.031(8) 0.047(6) 0.008(5) 0.004(5) -0.006(5)
O26 0.029(5) 0.038(7) 0.024(5) -0.006(4) 0.007(4) -0.003(5)
O27 0.045(6) 0.037(8) 0.017(4) -0.001(4) -0.008(4) 0.009(5)
O28 0.029(8) 0.048(13) 0.048(9) 0.000 -0.001(7) 0.000
O29 0.065(8) 0.012(7) 0.041(6) -0.005(5) 0.004(5) -0.010(5)
O30 0.022(7) 0.044(11) 0.022(6) 0.000 0.009(5) 0.000
O31 0.035(6) 0.052(9) 0.031(5) 0.001(5) 0.001(4) 0.006(5)
O32 0.046(6) 0.046(8) 0.021(5) -0.001(5) 0.000(4) 0.020(5)
O33 0.071(8) 0.032(8) 0.031(5) 0.009(5) 0.011(5) 0.000(6)
O34 0.043(6) 0.052(9) 0.021(5) -0.007(5) 0.003(4) 0.001(6)
O35 0.029(6) 0.080(11) 0.027(5) 0.004(6) 0.012(4) 0.006(6)
O36 0.020(7) 0.073(14) 0.019(6) 0.000 0.002(5) 0.000
O37 0.034(6) 0.058(9) 0.022(5) -0.007(5) -0.004(4) 0.009(5)
O38 0.031(8) 0.094(17) 0.030(8) 0.000 0.011(6) 0.000
O39 0.065(9) 0.110(15) 0.034(6) -0.019(8) 0.010(6) 0.022(9)
O40 0.048(7) 0.052(9) 0.027(5) 0.000(5) 0.001(5) 0.028(6)
O41 0.062(8) 0.046(10) 0.047(7) -0.002(6) -0.009(6) 0.027(7)
O42 0.020(7) 0.065(14) 0.045(9) 0.000 0.014(6) 0.000
O43 0.022(8) 0.13(2) 0.043(9) 0.000 0.017(7) 0.000
O44 0.033(6) 0.105(13) 0.024(5) 0.003(6) -0.001(4) 0.010(7)
O45 0.047(8) 0.120(16) 0.042(7) -0.012(8) 0.003(6) 0.040(9)
O46 0.038(9) 0.090(17) 0.029(8) 0.000 -0.017(7) 0.000
O47 0.034(9) 0.045(13) 0.049(9) 0.000 -0.008(7) 0.000
O48 0.051(7) 0.045(9) 0.035(6) -0.011(5) 0.008(5) 0.006(6)
O49 0.068(8) 0.017(8) 0.062(8) 0.001(6) 0.010(6) 0.019(6)
O50 0.037(6) 0.064(10) 0.045(6) 0.002(6) -0.008(5) 0.024(6)
O51 0.031(7) 0.012(9) 0.038(8) 0.000 0.000(6) 0.000

loop_
_atom_type_symbol
_atom_type_description
_atom_type_scat_dispersion_real
_atom_type_scat_dispersion_imag
_atom_type_scat_source
C C 0.0033 0.0016 'International Tables Vol C Tables 4.2.6.8 and 6.1.1.4'
Mo Mo -1.6832 0.6857 'International Tables Vol C Tables 4.2.6.8 and 6.1.1.4'
O O 0.0106 0.0060 'International Tables Vol C Tables 4.2.6.8 and 6.1.1.4'
S S 0.1246 0.1234 'International Tables Vol C Tables 4.2.6.8 and 6.1.1.4'
Si Si 0.0817 0.0704 'International Tables Vol C Tables 4.2.6.8 and 6.1.1.4'
W W -0.8490 6.8722 'International Tables Vol C Tables 4.2.6.8 and 6.1.1.4'
N N 0.0061 0.0033 'International Tables Vol C Tables 4.2.6.8 and 6.1.1.4'
H H 0.0000 0.0000 'International Tables Vol C Tables 4.2.6.8 and 6.1.1.4'

loop_
_geom_angle_atom_site_label_1
_geom_angle_atom_site_label_2
_geom_angle_atom_site_label_3
_geom_angle
_geom_angle_site_symmetry_1
_geom_angle_site_symmetry_3
O6 W1 O1 102.5(6) . .
O6 W1 O2 100.6(6) . .
O1 W1 O2 95.5(5) . .
O6 W1 O4 100.1(5) . .
O1 W1 O4 89.6(4) . .
O2 W1 O4 157.0(5) . .
O6 W1 O3 91.7(5) . .
O1 W1 O3 164.6(4) . .
O2 W1 O3 87.6(5) . .
O4 W1 O3 81.9(4) . .
O6 W1 O5 164.2(5) . .
O1 W1 O5 92.4(4) . .
O2 W1 O5 83.1(5) . .
O4 W1 O5 74.3(4) . .
O3 W1 O5 73.0(4) . .
O12 W2 O7 100.1(5) . .
O12 W2 O10 102.7(5) . .
O7 W2 O10 89.0(5) . .
O12 W2 O9 96.6(5) . .
O7 W2 O9 99.1(6) . .
O10 W2 O9 157.4(5) . .
O12 W2 O8 89.8(4) . .
O7 W2 O8 166.0(4) . .
O10 W2 O8 79.1(4) . .
O9 W2 O8 89.5(5) . .
O12 W2 O11 164.0(5) . .
O7 W2 O11 92.7(5) . .
O10 W2 O11 87.0(4) . .
O9 W2 O11 71.7(4) . .
O8 W2 O11 79.4(4) . .
O17 W3 O8 105.3(5) . .
O17 W3 O14 102.0(5) . .
O8 W3 O14 89.8(4) . .
O17 W3 O15 97.5(5) . .
O8 W3 O15 92.7(6) . .
O14 W3 O15 159.0(5) . .
O17 W3 O16 99.0(5) . .
O8 W3 O16 155.7(4) . .
O14 W3 O16 84.4(4) . .
O15 W3 O16 84.8(6) . .
O17 W3 O13 168.4(5) . .
O8 W3 O13 83.9(5) . .
O14 W3 O13 84.8(4) . .
O15 W3 O13 74.7(4) . .
O16 W3 O13 72.1(5) . .
O20 W4 O3 101.4(5) . .
O20 W4 O19 101.4(6) . .
O3 W4 O19 89.5(6) . .
O20 W4 O18 99.6(5) . .
O3 W4 O18 91.3(5) . .
O19 W4 O18 158.4(5) . .
O20 W4 O21 101.5(5) . .
O3 W4 O21 157.1(4) . .
O19 W4 O21 85.1(6) . .
O18 W4 O21 85.7(5) . .
O20 W4 O5 171.4(5) . .
O3 W4 O5 73.0(4) . .
O19 W4 O5 85.3(5) . .
O18 W4 O5 74.3(4) . .
O21 W4 O5 84.4(4) . .
O25 W5 O27 103.7(5) . .
O25 W5 O22 101.9(6) . .
O27 W5 O22 95.5(6) . .
O25 W5 O24 99.8(6) . .
O27 W5 O24 88.2(5) . .
O22 W5 O24 156.5(5) . .
O25 W5 O23 91.9(5) . .
O27 W5 O23 163.3(5) . .
O22 W5 O23 87.1(5) . .
O24 W5 O23 83.1(4) . .
O25 W5 O26 163.5(5) . .
O27 W5 O26 91.5(4) . .
O22 W5 O26 82.9(5) . .
O24 W5 O26 73.8(5) . .
O23 W5 O26 72.4(4) . .
O28 W6 O16 99.5(5) . .
O28 W6 O16 99.5(5) . 6_565
O16 W6 O16 88.6(7) . 6_565
O28 W6 O21 101.7(5) . 6_565
O16 W6 O21 158.8(4) . 6_565
O16 W6 O21 87.9(5) 6_565 6_565
O28 W6 O21 101.7(5) . .
O16 W6 O21 87.9(5) . .
O16 W6 O21 158.8(4) 6_565 .
O21 W6 O21 87.8(6) 6_565 .
O28 W6 O13 170.9(6) . .
O16 W6 O13 74.2(4) . .
O16 W6 O13 74.2(4) 6_565 .
O21 W6 O13 84.8(4) 6_565 .
O21 W6 O13 84.8(4) . .
O29 W7 O10 103.8(5) . .
O29 W7 O4 99.6(5) . .
O10 W7 O4 93.5(4) . .
O29 W7 O14 101.5(5) . .
O10 W7 O14 86.1(4) . .
O4 W7 O14 158.4(5) . .
O29 W7 O18 99.3(5) . .
O10 W7 O18 156.7(5) . .
O4 W7 O18 85.8(4) . .
O14 W7 O18 86.1(4) . .
O29 W7 O5 171.8(4) . .
O10 W7 O5 81.6(4) . .
O4 W7 O5 73.6(4) . .
O14 W7 O5 84.9(4) . .
O18 W7 O5 75.8(4) . .
O33 W8 O23 101.1(5) . .
O33 W8 O30 102.2(6) . .
O23 W8 O30 88.3(5) . .
O33 W8 O32 99.9(5) . .
O23 W8 O32 92.0(5) . .
O30 W8 O32 157.3(5) . .
O33 W8 O31 102.5(5) . .
O23 W8 O31 156.3(4) . .
O30 W8 O31 84.4(5) . .
O32 W8 O31 86.3(5) . .
O33 W8 O26 171.5(5) . .
O23 W8 O26 72.9(4) . .
O30 W8 O26 83.9(5) . .
O32 W8 O26 74.6(4) . .
O31 W8 O26 83.9(4) . .
O39 W9 O34 100.1(6) . .
O39 W9 O38 95.3(7) . .
O34 W9 O38 100.3(6) . .
O39 W9 O37 102.6(7) . .
O34 W9 O37 88.5(5) . .
O38 W9 O37 158.4(5) . .
O39 W9 O35 89.4(6) . .
O34 W9 O35 165.9(4) . .
O38 W9 O35 89.0(6) . .
O37 W9 O35 79.3(5) . .
O39 W9 O36 164.3(7) . .
O34 W9 O36 91.9(5) . .
O38 W9 O36 72.4(4) . .
O37 W9 O36 87.7(4) . .
O35 W9 O36 80.7(5) . .
O41 W10 O37 102.4(6) . .
O41 W10 O24 99.2(6) . .
O37 W10 O24 94.0(4) . .
O41 W10 O40 101.0(6) . .
O37 W10 O40 86.0(5) . .
O24 W10 O40 159.3(5) . .
O41 W10 O32 98.7(5) . .
O37 W10 O32 158.4(6) . .
O24 W10 O32 87.0(4) . .
O40 W10 O32 85.5(5) . .
O41 W10 O26 171.9(5) . .
O37 W10 O26 83.1(4) . .
O24 W10 O26 74.2(4) . .
O40 W10 O26 85.2(4) . .
O32 W10 O26 76.4(4) . .
O45 W11 O35 104.7(6) . .
O45 W11 O40 102.2(7) . .
O35 W11 O40 90.0(5) . .
O45 W11 O43 97.2(8) . .
O35 W11 O43 92.6(7) . .
O40 W11 O43 159.1(5) . .
O45 W11 O44 98.0(6) . .
O35 W11 O44 157.3(5) . .
O40 W11 O44 85.6(5) . .
O43 W11 O44 84.0(7) . .
O45 W11 O42 168.2(7) . .
O35 W11 O42 84.8(6) . .
O40 W11 O42 84.6(4) . .
O43 W11 O42 74.9(4) . .
O44 W11 O42 72.7(6) . .
O46 W12 O31 101.1(5) . .
O46 W12 O31 101.1(5) . 6_565
O31 W12 O31 86.3(7) . 6_565
O46 W12 O44 100.8(5) . 6_565
O31 W12 O44 158.1(4) . 6_565
O31 W12 O44 89.6(6) 6_565 6_565
O46 W12 O44 100.8(5) . .
O31 W12 O44 89.6(6) . .
O31 W12 O44 158.1(4) 6_565 .
O44 W12 O44 86.3(9) 6_565 .
O46 W12 O42 172.0(7) . .
O31 W12 O42 84.7(4) . .
O31 W12 O42 84.7(4) 6_565 .
O44 W12 O42 73.6(4) 6_565 .
O44 W12 O42 73.6(4) . .
O47 Mo1 O34 77.2(6) . .
O47 Mo1 O27 74.7(6) . .
O34 Mo1 O27 82.0(4) . .
O47 Mo1 S4 160.1(4) . .
O34 Mo1 S4 91.4(4) . .
O27 Mo1 S4 87.8(3) . .
O47 Mo1 S1 91.6(5) . .
O34 Mo1 S1 165.0(3) . .
O27 Mo1 S1 85.5(3) . .
S4 Mo1 S1 96.38(17) . .
O47 Mo1 S2 89.6(5) . .
O34 Mo1 S2 84.0(3) . .
O27 Mo1 S2 160.9(3) . .
S4 Mo1 S2 105.47(16) . .
S1 Mo1 S2 106.13(14) . .
O47 Mo1 Mo2 143.9(5) . .
O34 Mo1 Mo2 97.4(3) . .
O27 Mo1 Mo2 140.7(3) . .
S4 Mo1 Mo2 52.84(11) . .
S1 Mo1 Mo2 97.51(12) . .
S2 Mo1 Mo2 54.29(12) . .
O47 Mo1 Mo3 100.2(4) . .
O34 Mo1 Mo3 138.0(3) . .
O27 Mo1 Mo3 138.5(3) . .
S4 Mo1 Mo3 99.16(12) . .
S1 Mo1 Mo3 53.18(10) . .
S2 Mo1 Mo3 54.05(10) . .
Mo2 Mo1 Mo3 60.13(5) . .
O48 Mo2 O49 77.8(5) . .
O48 Mo2 O50 77.6(4) . .
O49 Mo2 O50 79.2(5) . .
O48 Mo2 S4 161.5(4) . .
O49 Mo2 S4 87.6(4) . .
O50 Mo2 S4 88.6(3) . .
O48 Mo2 S3 91.0(3) . .
O49 Mo2 S3 85.3(4) . .
O50 Mo2 S3 162.3(4) . .
S4 Mo2 S3 99.15(15) . .
O48 Mo2 S2 86.5(4) . .
O49 Mo2 S2 161.2(3) . .
O50 Mo2 S2 87.4(4) . .
S4 Mo2 S2 105.40(16) . .
S3 Mo2 S2 105.51(15) . .
O48 Mo2 Mo1 140.2(4) . .
O49 Mo2 Mo1 141.0(3) . .
O50 Mo2 Mo1 98.0(4) . .
S4 Mo2 Mo1 53.33(13) . .
S3 Mo2 Mo1 99.41(12) . .
S2 Mo2 Mo1 53.73(10) . .
O48 Mo2 Mo3 99.0(3) . .
O49 Mo2 Mo3 138.5(4) . .
O50 Mo2 Mo3 141.3(4) . .
S4 Mo2 Mo3 99.45(12) . .
S3 Mo2 Mo3 53.25(12) . .
S2 Mo2 Mo3 53.88(10) . .
Mo1 Mo2 Mo3 60.04(5) . .
O51 Mo3 O7 76.1(5) . .
O51 Mo3 O1 74.7(5) . .
O7 Mo3 O1 80.9(4) . .
O51 Mo3 S3 159.8(4) . .
O7 Mo3 S3 91.2(3) . .
O1 Mo3 S3 87.9(3) . .
O51 Mo3 S1 92.6(4) . .
O7 Mo3 S1 164.2(3) . .
O1 Mo3 S1 85.4(3) . .
S3 Mo3 S1 96.27(16) . .
O51 Mo3 S2 89.6(4) . .
O7 Mo3 S2 85.3(3) . .
O1 Mo3 S2 161.2(3) . .
S3 Mo3 S2 105.23(15) . .
S1 Mo3 S2 105.96(14) . .
O51 Mo3 Mo1 100.9(4) . .
O7 Mo3 Mo1 139.0(3) . .
O1 Mo3 Mo1 138.7(3) . .
S3 Mo3 Mo1 98.88(11) . .
S1 Mo3 Mo1 53.37(11) . .
S2 Mo3 Mo1 53.69(9) . .
O51 Mo3 Mo2 143.6(4) . .
O7 Mo3 Mo2 98.2(3) . .
O1 Mo3 Mo2 140.7(3) . .
S3 Mo3 Mo2 52.77(10) . .
S1 Mo3 Mo2 97.41(12) . .
S2 Mo3 Mo2 54.07(12) . .
Mo1 Mo3 Mo2 59.83(5) . .
Mo3 S1 Mo1 73.45(12) . .
Mo1 S2 Mo3 72.26(12) . .
Mo1 S2 Mo2 71.98(12) . .
Mo3 S2 Mo2 72.05(12) . .
Mo2 S3 Mo3 73.98(14) . .
Mo2 S4 Mo1 73.83(13) . .
O11 Si1 O5 110.5(5) . 6_565
O11 Si1 O5 110.5(5) . .
O5 Si1 O5 108.8(7) 6_565 .
O11 Si1 O13 111.0(7) . .
O5 Si1 O13 108.0(5) 6_565 .
O5 Si1 O13 108.0(5) . .
O26 Si2 O26 108.6(8) . 6_565
O26 Si2 O36 110.4(5) . .
O26 Si2 O36 110.4(5) 6_565 .
O26 Si2 O42 108.2(5) . .
O26 Si2 O42 108.2(5) 6_565 .
O36 Si2 O42 110.9(8) . .
W1 O1 Mo3 158.7(6) . .
W1 O2 W1 153.5(7) 6_565 .
W4 O3 W1 121.1(5) . .
W7 O4 W1 120.0(6) . .
Si1 O5 W1 124.4(5) . .
Si1 O5 W7 125.1(5) . .
W1 O5 W7 91.6(4) . .
Si1 O5 W4 124.2(6) . .
W1 O5 W4 92.7(3) . .
W7 O5 W4 88.7(3) . .
W2 O7 Mo3 155.3(6) . .
W3 O8 W2 153.5(6) . .
W2 O9 W2 120.6(7) 6_565 .
W7 O10 W2 157.8(6) . .
Si1 O11 W2 126.1(4) . 6_565
Si1 O11 W2 126.1(4) . .
W2 O11 W2 96.0(4) 6_565 .
Si1 O13 W6 128.3(8) . .
Si1 O13 W3 121.5(5) . 6_565
W6 O13 W3 92.7(4) . 6_565
Si1 O13 W3 121.5(5) . .
W6 O13 W3 92.7(4) . .
W3 O13 W3 90.6(4) 6_565 .
W3 O14 W7 146.3(6) . .
W3 O15 W3 119.7(7) 6_565 .
W6 O16 W3 121.0(5) . .
W4 O18 W7 121.1(6) . .
W4 O19 W4 153.3(8) 6_565 .
W6 O21 W4 150.0(6) . .
W5 O22 W5 153.1(8) 6_565 .
W8 O23 W5 122.7(5) . .
W10 O24 W5 120.4(7) . .
Si2 O26 W5 125.0(6) . .
Si2 O26 W10 125.0(5) . .
W5 O26 W10 91.3(4) . .
Si2 O26 W8 124.7(6) . .
W5 O26 W8 91.8(3) . .
W10 O26 W8 88.4(4) . .
W5 O27 Mo1 158.6(7) . .
W8 O30 W8 153.9(7) 6_565 .
W12 O31 W8 151.8(7) . .
W8 O32 W10 120.4(6) . .
W9 O34 Mo1 155.2(5) . .
W11 O35 W9 152.2(6) . .
Si2 O36 W9 126.0(4) . .
Si2 O36 W9 126.0(4) . 6_565
W9 O36 W9 95.3(5) . 6_565
W10 O37 W9 156.7(7) . .
W9 O38 W9 119.6(7) 6_565 .
W10 O40 W11 146.0(6) . .
Si2 O42 W12 127.8(8) . .
Si2 O42 W11 121.7(5) . .
W12 O42 W11 92.7(5) . .
Si2 O42 W11 121.7(5) . 6_565
W12 O42 W11 92.7(5) . 6_565
W11 O42 W11 90.6(5) . 6_565
W11 O43 W11 119.1(8) . 6_565
W12 O44 W11 121.1(6) . .
Mo1 O47 Mo1 159.3(8) . 6_565
Mo3 O51 Mo3 157.3(7) . 6_565
C2 N1 C1 114.0(18) . .
C4 N2 C3 110(2) . .
C5 N3 C6 139(6) . .
C7 N4 C8 169(10) . .

loop_
_geom_bond_atom_site_label_1
_geom_bond_atom_site_label_2
_geom_bond_distance
_geom_bond_site_symmetry_2
W1 O6 1.724(11) .
W1 O1 1.779(9) .
W1 O2 1.905(3) .
W1 O4 1.965(11) .
W1 O3 2.081(10) .
W1 O5 2.298(10) .
W2 O12 1.728(11) .
W2 O7 1.758(10) .
W2 O10 1.941(11) .
W2 O9 1.943(6) .
W2 O8 2.047(10) .
W2 O11 2.271(8) .
W3 O17 1.725(10) .
W3 O8 1.824(10) .
W3 O14 1.905(10) .
W3 O15 1.937(7) .
W3 O16 1.994(10) .
W3 O13 2.357(9) .
W4 O20 1.733(10) .
W4 O3 1.864(11) .
W4 O19 1.911(3) .
W4 O18 1.924(11) .
W4 O21 1.936(9) .
W4 O5 2.450(9) .
W5 O25 1.737(11) .
W5 O27 1.770(9) .
W5 O22 1.908(3) .
W5 O24 1.966(11) .
W5 O23 2.060(10) .
W5 O26 2.323(10) .
W6 O28 1.698(15) .
W6 O16 1.903(11) .
W6 O16 1.903(11) 6_565
W6 O21 1.908(11) 6_565
W6 O21 1.908(11) .
W6 O13 2.332(15) .
W7 O29 1.709(12) .
W7 O10 1.869(10) .
W7 O4 1.900(9) .
W7 O14 1.930(9) .
W7 O18 1.947(10) .
W7 O5 2.372(10) .
W8 O33 1.720(10) .
W8 O23 1.843(12) .
W8 O30 1.912(3) .
W8 O32 1.919(11) .
W8 O31 1.966(11) .
W8 O26 2.450(9) .
W9 O39 1.709(13) .
W9 O34 1.771(11) .
W9 O38 1.934(7) .
W9 O37 1.938(12) .
W9 O35 2.058(11) .
W9 O36 2.262(9) .
W10 O41 1.702(14) .
W10 O37 1.871(10) .
W10 O24 1.891(11) .
W10 O40 1.921(13) .
W10 O32 1.946(9) .
W10 O26 2.357(12) .
W11 O45 1.708(13) .
W11 O35 1.825(11) .
W11 O40 1.921(14) .
W11 O43 1.932(8) .
W11 O44 1.961(11) .
W11 O42 2.342(10) .
W12 O46 1.709(14) .
W12 O31 1.876(13) .
W12 O31 1.876(12) 6_565
W12 O44 1.921(14) 6_565
W12 O44 1.921(14) .
W12 O42 2.332(16) .
Mo1 O47 2.044(3) .
Mo1 O34 2.144(11) .
Mo1 O27 2.145(9) .
Mo1 S4 2.292(5) .
Mo1 S1 2.303(4) .
Mo1 S2 2.327(4) .
Mo1 Mo2 2.745(2) .
Mo1 Mo3 2.7506(19) .
Mo2 O48 2.176(10) .
Mo2 O49 2.203(13) .
Mo2 O50 2.229(12) .
Mo2 S4 2.278(4) .
Mo2 S3 2.281(4) .
Mo2 S2 2.344(5) .
Mo2 Mo3 2.7533(19) .
Mo3 O51 2.053(3) .
Mo3 O7 2.149(10) .
Mo3 O1 2.153(9) .
Mo3 S3 2.295(5) .
Mo3 S1 2.297(4) .
Mo3 S2 2.338(4) .
Si1 O11 1.615(13) .
Si1 O5 1.626(10) 6_565
Si1 O5 1.626(10) .
Si1 O13 1.638(14) .
Si2 O26 1.611(11) .
Si2 O26 1.611(11) 6_565
Si2 O36 1.620(14) .
Si2 O42 1.654(16) .
O2 W1 1.905(3) 6_565
O9 W2 1.943(6) 6_565
O11 W2 2.271(8) 6_565
O13 W3 2.357(9) 6_565
O15 W3 1.937(7) 6_565
O19 W4 1.911(3) 6_565
O22 W5 1.908(3) 6_565
O30 W8 1.912(3) 6_565
O36 W9 2.262(9) 6_565
O38 W9 1.934(7) 6_565
O42 W11 2.342(10) 6_565
O43 W11 1.932(8) 6_565
O47 Mo1 2.044(3) 6_565
O51 Mo3 2.053(3) 6_565
N1 C2 1.47(3) .
N1 C1 1.51(3) .
N2 C4 1.49(4) .
N2 C3 1.50(4) .
N3 C5 1.49(7) .
N3 C6 1.85(8) .
N4 C7 1.42(8) .
N4 C8 1.46(8) .
